data_7718498
loop_
_publ_author_name
'Barbosa, Guilherme A.'
'Carneiro Neto, Jos&#xe9; Severiano'
'Stoeberl, Bruno J.'
'Wisbeck, Sarita'
'Giese, Siddhartha O. K.'
'Yokaichiya, Fabiano'
'Costa, Daniel da S'
'Barison, Andersson'
'Ribeiro, Ronny R.'
'Piovan, Leandro'
'Hughes, David L.'
'Briganti, Matteo'
'Poneti, Giordano'
'Nunes, Giovana G.'
'Santana, Francielli S.'
'Soares, Ja&#xed;sa F'

_publ_section_title
;
 High-yield synthesis of heavy rare earth(III) anhydrous solvates: known,
 new, and unexpected products.
;
_journal_issue 20
_journal_name_full 'Dalton transactions (Cambridge, England : 2003)'
_journal_page_first 8251
_journal_page_last 8269
_journal_paper_doi 10.1039/d5dt00254k
_journal_volume 54
_journal_year 2025
_chemical_formula_moiety 'C18 H48 Cl6 Gd2 O6'
_chemical_formula_structural '[GdCl3HOPri3]'
_chemical_formula_sum 'C18 H48 Cl6 Gd2 O6'
_chemical_formula_weight 887.76
_space_group_crystal_system monoclinic
_space_group_IT_number 14
_space_group_name_Hall '-P 2ybc'
_space_group_name_H-M_alt 'P 1 21/c 1'
_atom_sites_solution_hydrogens mixed
_atom_sites_solution_primary difmap
_atom_sites_solution_secondary direct
_audit_creation_method SHELXL-2018/3
_audit_update_record
;
2024-11-14 deposited with the CCDC.	2025-04-07 downloaded from the CCDC.
;
_cell_angle_alpha 90
_cell_angle_beta 94.004(4)
_cell_angle_gamma 90
_cell_formula_units_Z 4
_cell_length_a 11.9739(11)
_cell_length_b 15.0639(14)
_cell_length_c 18.2762(19)
_cell_measurement_reflns_used 9666
_cell_measurement_temperature 100(2)
_cell_measurement_theta_max 28.36
_cell_measurement_theta_min 3.03
_cell_volume 3288.5(5)
_computing_cell_refinement 'Bruker SAINT'
_computing_data_collection 'Bruker APEX2'
_computing_data_reduction 'Bruker SAINT'
_computing_molecular_graphics 'Diamond (H. Putz & K. Brandenburg, 2006, v. 4.6.4)'
_computing_publication_material 'SHELXL-2014/7 (Sheldrick, 2015) and WINGX (Farrugia, 2012)'
_computing_structure_refinement 'SHELXL-2018/3 (Sheldrick 2015)'
_computing_structure_solution 'SHELXS-97 (Sheldrick 2008)'
_diffrn_ambient_temperature 100(2)
_diffrn_detector_area_resol_mean 10.4167
_diffrn_measured_fraction_theta_full 0.998
_diffrn_measured_fraction_theta_max 0.999
_diffrn_measurement_device_type 'Bruker D8 VENTURE/PHOTON100 CMOS'
_diffrn_measurement_method '\f and \w scans'
_diffrn_radiation_monochromator graphite
_diffrn_radiation_source 'fine-focus sealed tube'
_diffrn_radiation_type MoK\a
_diffrn_radiation_wavelength 0.71073
_diffrn_reflns_av_R_equivalents 0.0363
_diffrn_reflns_av_unetI/netI 0.0102
_diffrn_reflns_Laue_measured_fraction_full 0.998
_diffrn_reflns_Laue_measured_fraction_max 0.999
_diffrn_reflns_limit_h_max 15
_diffrn_reflns_limit_h_min -15
_diffrn_reflns_limit_k_max 19
_diffrn_reflns_limit_k_min -19
_diffrn_reflns_limit_l_max 23
_diffrn_reflns_limit_l_min -23
_diffrn_reflns_number 173673
_diffrn_reflns_point_group_measured_fraction_full 0.998
_diffrn_reflns_point_group_measured_fraction_max 0.999
_diffrn_reflns_theta_full 25.242
_diffrn_reflns_theta_max 27.499
_diffrn_reflns_theta_min 2.904
_exptl_absorpt_coefficient_mu 4.513
_exptl_absorpt_correction_T_max 0.7457
_exptl_absorpt_correction_T_min 0.5713
_exptl_absorpt_correction_type multi-scan
_exptl_absorpt_process_details
;
SADABS-2012/1 - Bruker AXS area detector scaling and absorption correction 
;
_exptl_crystal_colour COLOURLESS
_exptl_crystal_density_diffrn 1.793
_exptl_crystal_description BLOCK
_exptl_crystal_F_000 1736
_exptl_crystal_size_max 0.410
_exptl_crystal_size_mid 0.387
_exptl_crystal_size_min 0.212
_refine_diff_density_max 0.995
_refine_diff_density_min -0.465
_refine_diff_density_rms 0.070
_refine_ls_extinction_method none
_refine_ls_goodness_of_fit_ref 1.122
_refine_ls_hydrogen_treatment mixed
_refine_ls_matrix_type full
_refine_ls_number_parameters 325
_refine_ls_number_reflns 7548
_refine_ls_number_restraints 1
_refine_ls_restrained_S_all 1.123
_refine_ls_R_factor_all 0.0150
_refine_ls_R_factor_gt 0.0135
_refine_ls_shift/su_max 0.010
_refine_ls_shift/su_mean 0.000
_refine_ls_structure_factor_coef Fsqd
_refine_ls_weighting_details 'w=1/[\s^2^(Fo^2^)+(0.0115P)^2^+2.8354P] where P=(Fo^2^+2Fc^2^)/3'
_refine_ls_weighting_scheme calc
_refine_ls_wR_factor_gt 0.0301
_refine_ls_wR_factor_ref 0.0304
_reflns_Friedel_coverage 0.000
_reflns_number_gt 7217
_reflns_number_total 7548
_reflns_threshold_expression 'I > 2\s(I)'
_cod_data_source_file d5dt00254k2.cif
_cod_data_source_block Gd-dimer
_cod_depositor_comments 'Adding full bibliography for 7718498--7718510.cif.'
_cod_original_sg_symbol_H-M 'P 21/c'
_cod_database_code 7718498
_shelx_shelxl_version_number 2018/3
_shelx_space_group_comment
;
The symmetry employed for this shelxl refinement is uniquely defined
by the following loop, which should always be used as a source of
symmetry information in preference to the above space-group names.
They are only intended as comments.
;
_shelx_estimated_absorpt_t_min 0.259
_shelx_estimated_absorpt_t_max 0.448

loop_
_space_group_symop_operation_xyz
'x, y, z'
'-x, y+1/2, -z+1/2'
'-x, -y, -z'
'x, -y-1/2, z-1/2'

loop_
_atom_site_label
_atom_site_type_symbol
_atom_site_fract_x
_atom_site_fract_y
_atom_site_fract_z
_atom_site_U_iso_or_equiv
_atom_site_adp_type
_atom_site_occupancy
_atom_site_site_symmetry_order
_atom_site_calc_flag
_atom_site_refinement_flags_posn
_atom_site_refinement_flags_adp
_atom_site_refinement_flags_occupancy
_atom_site_disorder_assembly
_atom_site_disorder_group
C2 C 0.86319(14) 0.68063(12) 0.06322(9) 0.0168(3) Uani 1 1 d . . . . .
H2 H 0.783586 0.693373 0.046288 0.020 Uiso 1 1 calc R U . . .
C3 C 0.88950(18) 0.58701(13) 0.04117(11) 0.0258(4) Uani 1 1 d . . . . .
H3A H 0.965867 0.571832 0.059744 0.039 Uiso 1 1 calc R U . . .
H3B H 0.883262 0.582248 -0.012438 0.039 Uiso 1 1 calc R U . . .
H3C H 0.836479 0.546041 0.061854 0.039 Uiso 1 1 calc R U . . .
C4 C 0.93656(16) 0.74880(13) 0.02889(10) 0.0220(4) Uani 1 1 d . . . . .
H4A H 0.915670 0.808414 0.044493 0.033 Uiso 1 1 calc R U . . .
H4B H 0.926280 0.744564 -0.024662 0.033 Uiso 1 1 calc R U . . .
H4C H 1.015187 0.737486 0.044651 0.033 Uiso 1 1 calc R U . . .
C8 C 0.70567(18) 0.57380(13) 0.43000(11) 0.0268(4) Uani 1 1 d . . . . .
H8A H 0.643124 0.532459 0.420561 0.040 Uiso 1 1 calc R U . . .
H8B H 0.728941 0.573752 0.482481 0.040 Uiso 1 1 calc R U . . .
H8C H 0.768612 0.555266 0.402058 0.040 Uiso 1 1 calc R U . . .
C6 C 0.66928(14) 0.66594(12) 0.40676(9) 0.0162(3) Uani 1 1 d . . . . .
H6 H 0.733164 0.707408 0.418756 0.019 Uiso 1 1 calc R U . . .
C7 C 0.57078(18) 0.69697(15) 0.44698(11) 0.0288(4) Uani 1 1 d . . . . .
H7A H 0.549102 0.756781 0.430355 0.043 Uiso 1 1 calc R U . . .
H7B H 0.591456 0.698066 0.499814 0.043 Uiso 1 1 calc R U . . .
H7C H 0.507736 0.656260 0.436941 0.043 Uiso 1 1 calc R U . . .
C15 C 0.5969(2) 0.95036(16) 0.44812(13) 0.0382(5) Uani 1 1 d . . . . .
H15A H 0.517175 0.965048 0.440731 0.057 Uiso 1 1 calc R U . . .
H15B H 0.615691 0.937640 0.500114 0.057 Uiso 1 1 calc R U . . .
H15C H 0.613038 0.898083 0.418744 0.057 Uiso 1 1 calc R U . . .
C14 C 0.66502(18) 1.02691(14) 0.42497(10) 0.0250(4) Uani 1 1 d . . . . .
H14 H 0.745272 1.008558 0.432418 0.030 Uiso 1 1 calc R U . . .
C16 C 0.6534(2) 1.11062(15) 0.46709(13) 0.0361(5) Uani 1 1 d . . . . .
H16A H 0.704095 1.155656 0.449396 0.054 Uiso 1 1 calc R U . . .
H16B H 0.672466 1.099397 0.519293 0.054 Uiso 1 1 calc R U . . .
H16C H 0.576050 1.131918 0.460310 0.054 Uiso 1 1 calc R U . . .
C22 C 0.79890(14) 1.10170(12) 0.07859(9) 0.0153(3) Uani 1 1 d . . . . .
H22 H 0.732599 1.062007 0.068781 0.018 Uiso 1 1 calc R U . . .
C24 C 0.89598(16) 1.06324(13) 0.04046(10) 0.0214(4) Uani 1 1 d . . . . .
H24A H 0.962828 1.099677 0.051535 0.032 Uiso 1 1 calc R U . . .
H24B H 0.877603 1.062649 -0.012642 0.032 Uiso 1 1 calc R U . . .
H24C H 0.910422 1.002465 0.057755 0.032 Uiso 1 1 calc R U . . .
C23 C 0.76702(18) 1.19417(13) 0.05255(11) 0.0262(4) Uani 1 1 d . . . . .
H23A H 0.706748 1.216862 0.080995 0.039 Uiso 1 1 calc R U . . .
H23B H 0.741388 1.192237 0.000465 0.039 Uiso 1 1 calc R U . . .
H23C H 0.832278 1.233338 0.059314 0.039 Uiso 1 1 calc R U . . .
C20 C 1.10346(18) 0.88796(16) 0.32480(12) 0.0328(5) Uani 1 1 d . . . . .
H20A H 1.159307 0.935291 0.331961 0.049 Uiso 1 1 calc R U . . .
H20B H 1.141470 0.830450 0.323139 0.049 Uiso 1 1 calc R U . . .
H20C H 1.054434 0.888369 0.365553 0.049 Uiso 1 1 calc R U . . .
C18 C 1.03459(14) 0.90296(11) 0.25374(11) 0.0180(4) Uani 1 1 d . . . . .
H18 H 0.981213 0.852138 0.246570 0.022 Uiso 1 1 calc R U . . .
C10 C 0.45143(14) 0.78577(13) 0.21388(11) 0.0222(4) Uani 1 1 d . . . . .
H10 H 0.446984 0.719847 0.219442 0.027 Uiso 1 1 calc R U . . .
C11 C 0.39077(17) 0.81100(16) 0.14234(12) 0.0307(5) Uani 1 1 d . . . . .
H11A H 0.388087 0.875827 0.138057 0.046 Uiso 1 1 calc R U . . .
H11B H 0.314350 0.787402 0.140425 0.046 Uiso 1 1 calc R U . . .
H11C H 0.430225 0.786266 0.101780 0.046 Uiso 1 1 calc R U . . .
C19 C 1.10276(17) 0.90700(13) 0.18797(12) 0.0266(4) Uani 1 1 d . . . . .
H19A H 1.054060 0.922239 0.144459 0.040 Uiso 1 1 calc R U . . .
H19B H 1.137627 0.849103 0.180695 0.040 Uiso 1 1 calc R U . . .
H19C H 1.161117 0.952297 0.195812 0.040 Uiso 1 1 calc R U . . .
C12 C 0.40180(19) 0.8281(2) 0.27865(13) 0.0428(6) Uani 1 1 d . . . . .
H12A H 0.448513 0.814313 0.323387 0.064 Uiso 1 1 calc R U . . .
H12B H 0.326074 0.804956 0.283082 0.064 Uiso 1 1 calc R U . . .
H12C H 0.398465 0.892560 0.271721 0.064 Uiso 1 1 calc R U . . .
O1 O 0.87381(10) 0.68787(8) 0.14305(7) 0.0142(2) Uani 1 1 d . . . . .
O21 O 0.82643(10) 1.10418(8) 0.15756(7) 0.0155(2) Uani 1 1 d D . . . .
O17 O 0.96861(11) 0.98397(8) 0.25891(8) 0.0183(3) Uani 1 1 d . . . . .
O5 O 0.64242(10) 0.66855(8) 0.32732(6) 0.0147(2) Uani 1 1 d . . . . .
O9 O 0.56876(10) 0.81047(9) 0.21223(8) 0.0210(3) Uani 1 1 d . . . . .
O13 O 0.64242(11) 1.04160(9) 0.34679(7) 0.0172(3) Uani 1 1 d . . . . .
Cl4 Cl 0.77725(3) 0.88220(3) 0.14938(2) 0.01401(8) Uani 1 1 d . . . . .
Cl1 Cl 0.62411(4) 0.60437(3) 0.15968(2) 0.02032(9) Uani 1 1 d . . . . .
Cl6 Cl 0.86240(3) 1.15445(3) 0.32523(2) 0.01730(8) Uani 1 1 d . . . . .
Cl5 Cl 0.56873(3) 1.03253(3) 0.18574(2) 0.01790(8) Uani 1 1 d . . . . .
Cl2 Cl 0.91554(3) 0.65711(3) 0.30744(2) 0.01508(8) Uani 1 1 d . . . . .
Cl3 Cl 0.78522(4) 0.86131(3) 0.33413(2) 0.01574(8) Uani 1 1 d . . . . .
Gd1 Gd 0.74167(2) 0.72989(2) 0.22904(2) 0.00885(2) Uani 1 1 d . . . . .
Gd2 Gd 0.77155(2) 1.01512(2) 0.25572(2) 0.00935(2) Uani 1 1 d . . . . .
H21O H 0.8875(16) 1.1284(15) 0.1667(14) 0.034(7) Uiso 1 1 d D . . . .
H1O H 0.935(2) 0.6782(17) 0.1565(14) 0.035(7) Uiso 1 1 d . . . . .
H13O H 0.580(2) 1.0530(18) 0.3397(14) 0.037(7) Uiso 1 1 d . . . . .
H5O H 0.595(2) 0.6342(16) 0.3182(13) 0.028(7) Uiso 1 1 d . . . . .
H17O H 1.007(2) 1.0236(18) 0.2539(15) 0.037(7) Uiso 1 1 d . . . . .
H9O H 0.569(2) 0.8617(19) 0.1978(15) 0.043(8) Uiso 1 1 d . . . . .

loop_
_atom_site_aniso_label
_atom_site_aniso_U_11
_atom_site_aniso_U_22
_atom_site_aniso_U_33
_atom_site_aniso_U_23
_atom_site_aniso_U_13
_atom_site_aniso_U_12
C2 0.0147(8) 0.0245(9) 0.0112(8) 0.0023(7) -0.0004(6) 0.0014(7)
C3 0.0321(11) 0.0263(10) 0.0188(9) -0.0055(8) 0.0000(8) -0.0021(8)
C4 0.0218(9) 0.0270(10) 0.0179(9) 0.0054(7) 0.0061(7) 0.0020(8)
C8 0.0337(11) 0.0261(10) 0.0201(9) 0.0063(8) -0.0022(8) 0.0048(8)
C6 0.0167(8) 0.0191(8) 0.0127(8) 0.0009(6) 0.0005(6) -0.0049(7)
C7 0.0327(11) 0.0344(11) 0.0202(10) -0.0017(8) 0.0076(8) 0.0049(9)
C15 0.0520(15) 0.0326(12) 0.0312(12) 0.0026(10) 0.0114(10) 0.0008(11)
C14 0.0307(10) 0.0294(10) 0.0144(9) -0.0004(7) -0.0020(7) 0.0042(8)
C16 0.0478(14) 0.0316(12) 0.0296(12) -0.0078(9) 0.0081(10) -0.0048(10)
C22 0.0158(8) 0.0184(8) 0.0113(8) 0.0008(6) -0.0020(6) -0.0033(7)
C24 0.0227(9) 0.0235(9) 0.0185(9) -0.0029(7) 0.0055(7) -0.0056(7)
C23 0.0313(11) 0.0245(10) 0.0219(10) 0.0057(8) -0.0044(8) 0.0041(8)
C20 0.0264(11) 0.0406(12) 0.0314(11) 0.0072(9) 0.0018(9) 0.0154(9)
C18 0.0140(8) 0.0100(8) 0.0302(10) 0.0017(7) 0.0035(7) 0.0042(6)
C10 0.0097(8) 0.0214(9) 0.0356(11) 0.0069(8) 0.0032(7) 0.0012(7)
C11 0.0170(9) 0.0431(13) 0.0315(11) 0.0003(9) -0.0019(8) -0.0048(9)
C19 0.0251(10) 0.0227(10) 0.0328(11) 0.0005(8) 0.0085(8) 0.0084(8)
C12 0.0241(11) 0.0729(18) 0.0323(12) 0.0037(12) 0.0084(9) 0.0126(11)
O1 0.0112(6) 0.0192(6) 0.0123(6) 0.0015(5) 0.0013(5) 0.0033(5)
O21 0.0147(6) 0.0191(6) 0.0124(6) 0.0016(5) -0.0016(5) -0.0060(5)
O17 0.0114(6) 0.0094(6) 0.0343(8) 0.0005(5) 0.0027(5) 0.0026(5)
O5 0.0137(6) 0.0181(6) 0.0123(6) 0.0018(5) 0.0002(5) -0.0059(5)
O9 0.0090(6) 0.0169(7) 0.0369(8) 0.0066(6) -0.0004(5) 0.0013(5)
O13 0.0138(6) 0.0231(7) 0.0148(6) 0.0021(5) 0.0014(5) 0.0027(5)
Cl4 0.01904(19) 0.01018(17) 0.01306(18) 0.00067(14) 0.00299(14) 0.00048(14)
Cl1 0.01670(19) 0.0235(2) 0.0211(2) -0.00901(17) 0.00401(16) -0.00855(16)
Cl6 0.01295(18) 0.01684(19) 0.0222(2) -0.00748(16) 0.00216(15) -0.00308(15)
Cl5 0.01141(18) 0.0233(2) 0.0185(2) -0.00078(16) -0.00184(15) 0.00461(15)
Cl2 0.01150(17) 0.01780(19) 0.01572(18) 0.00101(15) -0.00059(14) 0.00535(15)
Cl3 0.0240(2) 0.00986(17) 0.01307(18) 0.00080(14) -0.00106(15) 0.00040(15)
Gd1 0.00724(4) 0.00848(4) 0.01074(4) 0.00037(3) -0.00006(3) 0.00037(3)
Gd2 0.00825(4) 0.00772(4) 0.01199(4) 0.00028(3) 0.00003(3) 0.00066(3)

loop_
_atom_type_symbol
_atom_type_description
_atom_type_scat_dispersion_real
_atom_type_scat_dispersion_imag
_atom_type_scat_source
C C 0.0033 0.0016 'International Tables Vol C Tables 4.2.6.8 and 6.1.1.4'
H H 0.0000 0.0000 'International Tables Vol C Tables 4.2.6.8 and 6.1.1.4'
O O 0.0106 0.0060 'International Tables Vol C Tables 4.2.6.8 and 6.1.1.4'
Cl Cl 0.1484 0.1585 'International Tables Vol C Tables 4.2.6.8 and 6.1.1.4'
Gd Gd -0.1653 3.9035 'International Tables Vol C Tables 4.2.6.8 and 6.1.1.4'

loop_
_geom_angle_atom_site_label_1
_geom_angle_atom_site_label_2
_geom_angle_atom_site_label_3
_geom_angle
_geom_angle_site_symmetry_1
_geom_angle_site_symmetry_3
_geom_angle_publ_flag
O1 C2 C3 109.40(14) . . ?
O1 C2 C4 110.52(14) . . ?
C3 C2 C4 112.68(16) . . ?
O1 C2 H2 108.0 . . ?
C3 C2 H2 108.0 . . ?
C4 C2 H2 108.0 . . ?
C2 C3 H3A 109.5 . . ?
C2 C3 H3B 109.5 . . ?
H3A C3 H3B 109.5 . . ?
C2 C3 H3C 109.5 . . ?
H3A C3 H3C 109.5 . . ?
H3B C3 H3C 109.5 . . ?
C2 C4 H4A 109.5 . . ?
C2 C4 H4B 109.5 . . ?
H4A C4 H4B 109.5 . . ?
C2 C4 H4C 109.5 . . ?
H4A C4 H4C 109.5 . . ?
H4B C4 H4C 109.5 . . ?
C6 C8 H8A 109.5 . . ?
C6 C8 H8B 109.5 . . ?
H8A C8 H8B 109.5 . . ?
C6 C8 H8C 109.5 . . ?
H8A C8 H8C 109.5 . . ?
H8B C8 H8C 109.5 . . ?
O5 C6 C8 110.06(15) . . ?
O5 C6 C7 110.47(15) . . ?
C8 C6 C7 111.66(16) . . ?
O5 C6 H6 108.2 . . ?
C8 C6 H6 108.2 . . ?
C7 C6 H6 108.2 . . ?
C6 C7 H7A 109.5 . . ?
C6 C7 H7B 109.5 . . ?
H7A C7 H7B 109.5 . . ?
C6 C7 H7C 109.5 . . ?
H7A C7 H7C 109.5 . . ?
H7B C7 H7C 109.5 . . ?
C14 C15 H15A 109.5 . . ?
C14 C15 H15B 109.5 . . ?
H15A C15 H15B 109.5 . . ?
C14 C15 H15C 109.5 . . ?
H15A C15 H15C 109.5 . . ?
H15B C15 H15C 109.5 . . ?
O13 C14 C16 111.21(17) . . ?
O13 C14 C15 109.21(17) . . ?
C16 C14 C15 115.83(19) . . ?
O13 C14 H14 106.7 . . ?
C16 C14 H14 106.7 . . ?
C15 C14 H14 106.7 . . ?
C14 C16 H16A 109.5 . . ?
C14 C16 H16B 109.5 . . ?
H16A C16 H16B 109.5 . . ?
C14 C16 H16C 109.5 . . ?
H16A C16 H16C 109.5 . . ?
H16B C16 H16C 109.5 . . ?
O21 C22 C24 109.76(14) . . ?
O21 C22 C23 108.81(14) . . ?
C24 C22 C23 113.15(15) . . ?
O21 C22 H22 108.3 . . ?
C24 C22 H22 108.3 . . ?
C23 C22 H22 108.3 . . ?
C22 C24 H24A 109.5 . . ?
C22 C24 H24B 109.5 . . ?
H24A C24 H24B 109.5 . . ?
C22 C24 H24C 109.5 . . ?
H24A C24 H24C 109.5 . . ?
H24B C24 H24C 109.5 . . ?
C22 C23 H23A 109.5 . . ?
C22 C23 H23B 109.5 . . ?
H23A C23 H23B 109.5 . . ?
C22 C23 H23C 109.5 . . ?
H23A C23 H23C 109.5 . . ?
H23B C23 H23C 109.5 . . ?
C18 C20 H20A 109.5 . . ?
C18 C20 H20B 109.5 . . ?
H20A C20 H20B 109.5 . . ?
C18 C20 H20C 109.5 . . ?
H20A C20 H20C 109.5 . . ?
H20B C20 H20C 109.5 . . ?
O17 C18 C19 110.18(15) . . ?
O17 C18 C20 109.61(16) . . ?
C19 C18 C20 113.64(16) . . ?
O17 C18 H18 107.7 . . ?
C19 C18 H18 107.7 . . ?
C20 C18 H18 107.7 . . ?
O9 C10 C11 109.06(16) . . ?
O9 C10 C12 110.07(17) . . ?
C11 C10 C12 112.65(17) . . ?
O9 C10 H10 108.3 . . ?
C11 C10 H10 108.3 . . ?
C12 C10 H10 108.3 . . ?
C10 C11 H11A 109.5 . . ?
C10 C11 H11B 109.5 . . ?
H11A C11 H11B 109.5 . . ?
C10 C11 H11C 109.5 . . ?
H11A C11 H11C 109.5 . . ?
H11B C11 H11C 109.5 . . ?
C18 C19 H19A 109.5 . . ?
C18 C19 H19B 109.5 . . ?
H19A C19 H19B 109.5 . . ?
C18 C19 H19C 109.5 . . ?
H19A C19 H19C 109.5 . . ?
H19B C19 H19C 109.5 . . ?
C10 C12 H12A 109.5 . . ?
C10 C12 H12B 109.5 . . ?
H12A C12 H12B 109.5 . . ?
C10 C12 H12C 109.5 . . ?
H12A C12 H12C 109.5 . . ?
H12B C12 H12C 109.5 . . ?
C2 O1 Gd1 131.38(10) . . ?
C2 O1 H1O 108.6(19) . . ?
Gd1 O1 H1O 120.0(19) . . ?
C22 O21 Gd2 132.79(10) . . ?
C22 O21 H21O 110.3(18) . . ?
Gd2 O21 H21O 112.8(18) . . ?
C18 O17 Gd2 134.15(10) . . ?
C18 O17 H17O 108(2) . . ?
Gd2 O17 H17O 116(2) . . ?
C6 O5 Gd1 131.62(10) . . ?
C6 O5 H5O 107.5(18) . . ?
Gd1 O5 H5O 119.2(18) . . ?
C10 O9 Gd1 133.86(11) . . ?
C10 O9 H9O 106(2) . . ?
Gd1 O9 H9O 120(2) . . ?
C14 O13 Gd2 125.18(11) . . ?
C14 O13 H13O 108(2) . . ?
Gd2 O13 H13O 126(2) . . ?
Gd1 Cl4 Gd2 102.485(15) . . ?
Gd2 Cl3 Gd1 103.923(15) . . ?
O1 Gd1 O9 130.83(5) . . ?
O1 Gd1 O5 140.59(4) . . ?
O9 Gd1 O5 79.82(4) . . ?
O1 Gd1 Cl1 81.34(3) . . ?
O9 Gd1 Cl1 82.77(4) . . ?
O5 Gd1 Cl1 78.94(3) . . ?
O1 Gd1 Cl2 73.62(3) . . ?
O9 Gd1 Cl2 155.02(4) . . ?
O5 Gd1 Cl2 81.34(3) . . ?
Cl1 Gd1 Cl2 109.486(15) . . ?
O1 Gd1 Cl4 74.96(3) . . ?
O9 Gd1 Cl4 71.12(3) . . ?
O5 Gd1 Cl4 144.45(3) . . ?
Cl1 Gd1 Cl4 116.082(15) . . ?
Cl2 Gd1 Cl4 118.590(14) . . ?
O1 Gd1 Cl3 122.76(3) . . ?
O9 Gd1 Cl3 81.20(4) . . ?
O5 Gd1 Cl3 80.58(3) . . ?
Cl1 Gd1 Cl3 155.882(13) . . ?
Cl2 Gd1 Cl3 79.670(14) . . ?
Cl4 Gd1 Cl3 75.214(14) . . ?
O21 Gd2 O13 131.44(4) . . ?
O21 Gd2 O17 78.77(4) . . ?
O13 Gd2 O17 134.40(5) . . ?
O21 Gd2 Cl6 77.77(3) . . ?
O13 Gd2 Cl6 78.29(3) . . ?
O17 Gd2 Cl6 76.89(3) . . ?
O21 Gd2 Cl5 82.71(3) . . ?
O13 Gd2 Cl5 72.91(3) . . ?
O17 Gd2 Cl5 152.54(4) . . ?
Cl6 Gd2 Cl5 118.695(14) . . ?
O21 Gd2 Cl3 150.51(3) . . ?
O13 Gd2 Cl3 78.05(3) . . ?
O17 Gd2 Cl3 78.36(3) . . ?
Cl6 Gd2 Cl3 114.479(15) . . ?
Cl5 Gd2 Cl3 110.727(14) . . ?
O21 Gd2 Cl4 81.81(3) . . ?
O13 Gd2 Cl4 130.86(3) . . ?
O17 Gd2 Cl4 78.77(3) . . ?
Cl6 Gd2 Cl4 150.758(13) . . ?
Cl5 Gd2 Cl4 78.662(13) . . ?
Cl3 Gd2 Cl4 75.692(14) . . ?

loop_
_geom_bond_atom_site_label_1
_geom_bond_atom_site_label_2
_geom_bond_distance
_geom_bond_site_symmetry_2
_geom_bond_publ_flag
C2 O1 1.460(2) . ?
C2 C3 1.506(3) . ?
C2 C4 1.515(2) . ?
C2 H2 1.0000 . ?
C3 H3A 0.9800 . ?
C3 H3B 0.9800 . ?
C3 H3C 0.9800 . ?
C4 H4A 0.9800 . ?
C4 H4B 0.9800 . ?
C4 H4C 0.9800 . ?
C8 C6 1.507(3) . ?
C8 H8A 0.9800 . ?
C8 H8B 0.9800 . ?
C8 H8C 0.9800 . ?
C6 O5 1.465(2) . ?
C6 C7 1.507(3) . ?
C6 H6 1.0000 . ?
C7 H7A 0.9800 . ?
C7 H7B 0.9800 . ?
C7 H7C 0.9800 . ?
C15 C14 1.491(3) . ?
C15 H15A 0.9800 . ?
C15 H15B 0.9800 . ?
C15 H15C 0.9800 . ?
C14 O13 1.452(2) . ?
C14 C16 1.489(3) . ?
C14 H14 1.0000 . ?
C16 H16A 0.9800 . ?
C16 H16B 0.9800 . ?
C16 H16C 0.9800 . ?
C22 O21 1.458(2) . ?
C22 C24 1.512(2) . ?
C22 C23 1.512(3) . ?
C22 H22 1.0000 . ?
C24 H24A 0.9800 . ?
C24 H24B 0.9800 . ?
C24 H24C 0.9800 . ?
C23 H23A 0.9800 . ?
C23 H23B 0.9800 . ?
C23 H23C 0.9800 . ?
C20 C18 1.506(3) . ?
C20 H20A 0.9800 . ?
C20 H20B 0.9800 . ?
C20 H20C 0.9800 . ?
C18 O17 1.4603(19) . ?
C18 C19 1.501(3) . ?
C18 H18 1.0000 . ?
C10 O9 1.456(2) . ?
C10 C11 1.500(3) . ?
C10 C12 1.503(3) . ?
C10 H10 1.0000 . ?
C11 H11A 0.9800 . ?
C11 H11B 0.9800 . ?
C11 H11C 0.9800 . ?
C19 H19A 0.9800 . ?
C19 H19B 0.9800 . ?
C19 H19C 0.9800 . ?
C12 H12A 0.9800 . ?
C12 H12B 0.9800 . ?
C12 H12C 0.9800 . ?
O1 Gd1 2.3918(12) . ?
O1 H1O 0.77(3) . ?
O21 Gd2 2.3695(12) . ?
O21 H21O 0.824(16) . ?
O17 Gd2 2.4025(13) . ?
O17 H17O 0.76(3) . ?
O5 Gd1 2.4064(12) . ?
O5 H5O 0.78(3) . ?
O9 Gd1 2.4011(13) . ?
O9 H9O 0.82(3) . ?
O13 Gd2 2.3832(13) . ?
O13 H13O 0.77(3) . ?
Cl4 Gd1 2.7662(4) . ?
Cl4 Gd2 2.7945(4) . ?
Cl1 Gd1 2.6295(4) . ?
Cl6 Gd2 2.6476(4) . ?
Cl5 Gd2 2.6774(5) . ?
Cl2 Gd1 2.6782(4) . ?
Cl3 Gd2 2.7234(4) . ?
Cl3 Gd1 2.7822(4) . ?

loop_
_geom_hbond_atom_site_label_D
_geom_hbond_atom_site_label_H
_geom_hbond_atom_site_label_A
_geom_hbond_distance_DH
_geom_hbond_distance_HA
_geom_hbond_distance_DA
_geom_hbond_angle_DHA
_geom_hbond_site_symmetry_A
_geom_hbond_publ_flag
O21 H21O Cl2 0.824(16) 2.412(17) 3.2116(13) 164(2) 2_755 yes
O1 H1O Cl6 0.77(3) 2.45(3) 3.2110(13) 169(2) 2_745 yes
O13 H13O Cl1 0.77(3) 2.56(3) 3.3227(14) 169(3) 2_655 yes
O5 H5O Cl5 0.78(3) 2.48(3) 3.2501(13) 168(2) 2_645 yes
O17 H17O Cl2 0.76(3) 2.51(3) 3.2298(14) 157(3) 2_755 yes
O9 H9O Cl5 0.82(3) 2.58(3) 3.3800(15) 166(3) . yes

loop_
_geom_torsion_atom_site_label_1
_geom_torsion_atom_site_label_2
_geom_torsion_atom_site_label_3
_geom_torsion_atom_site_label_4
_geom_torsion
_geom_torsion_site_symmetry_1
_geom_torsion_site_symmetry_2
_geom_torsion_site_symmetry_3
_geom_torsion_site_symmetry_4
_geom_torsion_publ_flag
C3 C2 O1 Gd1 -120.98(14) . . . . ?
C4 C2 O1 Gd1 114.39(14) . . . . ?
C24 C22 O21 Gd2 -103.84(15) . . . . ?
C23 C22 O21 Gd2 131.85(14) . . . . ?
C19 C18 O17 Gd2 118.43(16) . . . . ?
C20 C18 O17 Gd2 -115.80(16) . . . . ?
C8 C6 O5 Gd1 -105.53(16) . . . . ?
C7 C6 O5 Gd1 130.71(14) . . . . ?
C11 C10 O9 Gd1 -123.30(16) . . . . ?
C12 C10 O9 Gd1 112.64(18) . . . . ?
C16 C14 O13 Gd2 120.17(16) . . . . ?
C15 C14 O13 Gd2 -110.77(17) . . . . ?
